data_7244788
loop_
_publ_author_name
'Ignaszak, Anna'
'Patterson, Nigel'
'O'Brien, Connor'
'True, Allison'
'Elsegood, Mark R. J.'
'Prior, Timothy J.'
'Redshaw, Carl'

_publ_section_title
;
 Heterometallic cobalt(ii) calix[6 and 8]arenes: synthesis, structure and
 electrochemical activity
;
_journal_issue 19
_journal_name_full 'RSC Advances'
_journal_page_first 11672
_journal_page_last 11685
_journal_paper_doi 10.1039/D2RA01009G
_journal_volume 12
_journal_year 2022
_chemical_formula_moiety 'C120 H166 Br2 Co2 Li8 N4 O16, 5(C2 H3 N), C4 H8 O'
_chemical_formula_sum 'C134 H189 Br2 Co2 Li8 N9 O17'
_chemical_formula_weight 2531.13
_space_group_crystal_system triclinic
_space_group_IT_number 2
_space_group_name_Hall '-P 1'
_space_group_name_H-M_alt 'P -1'
_atom_sites_solution_hydrogens geom
_atom_sites_solution_primary iterative
_atom_sites_solution_secondary difmap
_audit_creation_method SHELXL-2018/1
_audit_update_record
;
2021-06-15 deposited with the CCDC.	2022-03-14 downloaded from the CCDC.
;
_cell_angle_alpha 107.144(4)
_cell_angle_beta 93.425(3)
_cell_angle_gamma 104.202(4)
_cell_formula_units_Z 1
_cell_length_a 10.6094(7)
_cell_length_b 17.1327(12)
_cell_length_c 20.9110(15)
_cell_measurement_reflns_used 49159
_cell_measurement_temperature 100(2)
_cell_measurement_theta_max 27.9
_cell_measurement_theta_min 2.4
_cell_volume 3485.1(4)
_computing_cell_refinement
; 
Rigaku CrystalClear-SM Expert 3.1 b27 
;
_computing_data_collection
; 
Rigaku CrystalClear-SM Expert 3.1 b27 
;
_computing_data_reduction
; 
Rigaku CrystalClear-SM Expert 3.1 b27 
;
_computing_molecular_graphics 'Bruker SHELXTL'
_computing_publication_material 'Bruker SHELXTL'
_computing_structure_refinement 'SHELXL-2018/1 (Sheldrick, 2018)'
_computing_structure_solution 'SHELXT 2014/4 (Sheldrick, 2014)'
_diffrn_ambient_temperature 100(2)
_diffrn_detector 'CCD plate'
_diffrn_detector_area_resol_mean 28.5714
_diffrn_detector_type 'Rigaku HG Saturn724+ (2x2 bin mode)'
_diffrn_measured_fraction_theta_full 0.996
_diffrn_measured_fraction_theta_max 0.990
_diffrn_measurement_device 'four-circle \k diffractometer'
_diffrn_measurement_device_type 'Rigaku AFC12 (Right)'
_diffrn_measurement_method 'profile data from \w-scans'
_diffrn_measurement_specimen_support 'MiTeGen MicroMesh'
_diffrn_radiation_collimation 'Confocal mirrors, HF Varimax '
_diffrn_radiation_type MoK\a
_diffrn_radiation_wavelength 0.71073
_diffrn_reflns_av_R_equivalents 0.0627
_diffrn_reflns_av_unetI/netI 0.0474
_diffrn_reflns_Laue_measured_fraction_full 0.996
_diffrn_reflns_Laue_measured_fraction_max 0.990
_diffrn_reflns_limit_h_max 13
_diffrn_reflns_limit_h_min -13
_diffrn_reflns_limit_k_max 22
_diffrn_reflns_limit_k_min -21
_diffrn_reflns_limit_l_max 27
_diffrn_reflns_limit_l_min -27
_diffrn_reflns_number 56328
_diffrn_reflns_point_group_measured_fraction_full 0.996
_diffrn_reflns_point_group_measured_fraction_max 0.990
_diffrn_reflns_theta_full 25.242
_diffrn_reflns_theta_max 27.536
_diffrn_reflns_theta_min 2.361
_diffrn_source 'Rotating Anode'
_exptl_absorpt_coefficient_mu 0.873
_exptl_absorpt_correction_T_max 1.000
_exptl_absorpt_correction_T_min 0.644
_exptl_absorpt_correction_type multi-scan
_exptl_crystal_colour Blue
_exptl_crystal_density_diffrn 1.206
_exptl_crystal_density_method 'not measured'
_exptl_crystal_description Prism
_exptl_crystal_F_000 1340
_exptl_crystal_size_max 0.160
_exptl_crystal_size_mid 0.120
_exptl_crystal_size_min 0.070
_refine_diff_density_max 1.914
_refine_diff_density_min -0.884
_refine_diff_density_rms 0.149
_refine_ls_extinction_method none
_refine_ls_goodness_of_fit_ref 1.043
_refine_ls_hydrogen_treatment constr
_refine_ls_matrix_type full
_refine_ls_number_parameters 917
_refine_ls_number_reflns 15899
_refine_ls_number_restraints 1110
_refine_ls_restrained_S_all 1.048
_refine_ls_R_factor_all 0.1434
_refine_ls_R_factor_gt 0.1138
_refine_ls_shift/su_max 0.000
_refine_ls_shift/su_mean 0.000
_refine_ls_structure_factor_coef Fsqd
_refine_ls_weighting_details 'w=1/[\s^2^(Fo^2^)+(0.2547P)^2^+4.7800P] where P=(Fo^2^+2Fc^2^)/3'
_refine_ls_weighting_scheme calc
_refine_ls_wR_factor_gt 0.3494
_refine_ls_wR_factor_ref 0.3820
_reflns_Friedel_coverage 0.000
_reflns_number_gt 10729
_reflns_number_total 15899
_reflns_threshold_expression 'I > 2\s(I)'
_cod_data_source_file d2ra01009g2.cif
_cod_data_source_block CoLi4
_cod_depositor_comments
;
The following automatic conversions were performed:

data item '_exptl_absorpt_correction_type' value 'Multi-scan' was
changed to 'multi-scan' in accordance with the
/home/data/users/saulius/crontab/automatic-downloads/rss-feeds/RSC/lib/dictionaries/cif_core.dic
dictionary named 'cif_core.dic' version 2.4.2 last updated on
2011-04-26.

Automatic conversion script
Id: cif_fix_values 7556 2019-12-06 15:28:31Z antanas 
;
_cod_database_code 7244788
_shelx_shelxl_version_number 2018/1
_shelx_space_group_comment
; 
The symmetry employed for this shelxl refinement is uniquely defined 
by the following loop, which should always be used as a source of 
symmetry information in preference to the above space-group names. 
They are only intended as comments. 
;
_shelx_estimated_absorpt_t_min 0.873
_shelx_estimated_absorpt_t_max 0.941

loop_
_space_group_symop_operation_xyz
'x, y, z'
'-x, -y, -z'

loop_
_atom_site_label
_atom_site_type_symbol
_atom_site_fract_x
_atom_site_fract_y
_atom_site_fract_z
_atom_site_U_iso_or_equiv
_atom_site_adp_type
_atom_site_occupancy
_atom_site_site_symmetry_order
_atom_site_calc_flag
_atom_site_refinement_flags_posn
_atom_site_refinement_flags_adp
_atom_site_refinement_flags_occupancy
_atom_site_disorder_assembly
_atom_site_disorder_group
Co1 Co 0.60634(11) 0.11710(7) 0.57246(5) 0.0467(4) Uani 0.628(3) 1 d . . P A 1
Li4 Li 0.46217(17) 0.05401(11) 0.42300(8) 0.0463(6) Uani 0.628(3) 1 d . . P A 1
Li4X Li 0.60634(11) 0.11710(7) 0.57246(5) 0.0467(4) Uani 0.372(3) 1 d . . P A 2
Co1X Co 0.46217(17) 0.05401(11) 0.42300(8) 0.0463(6) Uani 0.372(3) 1 d . . P A 2
Br1 Br 0.75282(6) 0.02256(4) 0.55169(3) 0.0594(2) Uani 1 1 d . . . . .
Li1 Li 0.6805(12) -0.1241(9) 0.1921(6) 0.073(3) Uani 1 1 d . . . . .
Li2 Li 0.4645(9) 0.1511(6) 0.6767(5) 0.050(2) Uani 1 1 d . . . . .
Li3 Li 0.5904(8) -0.0001(6) 0.3211(4) 0.0482(19) Uani 1 1 d . . . . .
O8 O 0.5494(4) -0.0421(2) 0.40098(18) 0.0485(8) Uani 1 1 d . . . . .
O1 O 0.5407(4) -0.1089(3) 0.24693(18) 0.0507(9) Uani 1 1 d . . . . .
O2 O 0.6248(4) 0.2060(2) 0.65558(18) 0.0516(9) Uani 1 1 d . . . . .
O3 O 0.5555(4) 0.1523(2) 0.49712(17) 0.0464(8) Uani 1 1 d . . . . .
O4 O 0.4844(4) 0.0731(3) 0.33837(18) 0.0525(9) Uani 1 1 d . . . . .
C1 C 0.4277(5) -0.1303(4) 0.2040(2) 0.0497(12) Uani 1 1 d . . . . .
C2 C 0.3926(5) -0.0703(4) 0.1775(2) 0.0500(12) Uani 1 1 d . . . . .
C3 C 0.2760(5) -0.0950(4) 0.1316(3) 0.0502(12) Uani 1 1 d . . . . .
H3 H 0.253635 -0.053583 0.114815 0.060 Uiso 1 1 calc R U . . .
C4 C 0.1927(6) -0.1767(4) 0.1100(3) 0.0527(13) Uani 1 1 d . . . . .
C5 C 0.2289(6) -0.2347(4) 0.1364(3) 0.0526(12) Uani 1 1 d . . . . .
H5 H 0.173649 -0.291289 0.122488 0.063 Uiso 1 1 calc R U . . .
C6 C 0.3425(5) -0.2143(4) 0.1825(3) 0.0501(12) Uani 1 1 d . . . . .
C7 C 0.0688(6) -0.2046(4) 0.0577(3) 0.0680(15) Uani 1 1 d D U . . .
C8 C 0.086(2) -0.2577(12) -0.0116(6) 0.078(4) Uani 0.56(3) 1 d D U P B 1
H8A H 0.113259 -0.307152 -0.007926 0.117 Uiso 0.56(3) 1 calc R U P B 1
H8B H 0.003185 -0.276861 -0.042129 0.117 Uiso 0.56(3) 1 calc R U P B 1
H8C H 0.154079 -0.223308 -0.029669 0.117 Uiso 0.56(3) 1 calc R U P B 1
C9 C 0.027(3) -0.1262(13) 0.0542(16) 0.066(4) Uani 0.56(3) 1 d D U P B 1
H9A H 0.015886 -0.093149 0.099503 0.099 Uiso 0.56(3) 1 calc R U P B 1
H9B H 0.093836 -0.090974 0.036569 0.099 Uiso 0.56(3) 1 calc R U P B 1
H9C H -0.057058 -0.144527 0.024109 0.099 Uiso 0.56(3) 1 calc R U P B 1
C10 C -0.0457(13) -0.2584(16) 0.0841(11) 0.088(5) Uani 0.56(3) 1 d D U P B 1
H10A H -0.057618 -0.224513 0.128945 0.133 Uiso 0.56(3) 1 calc R U P B 1
H10B H -0.127067 -0.274650 0.052761 0.133 Uiso 0.56(3) 1 calc R U P B 1
H10C H -0.023862 -0.309666 0.087225 0.133 Uiso 0.56(3) 1 calc R U P B 1
C8X C 0.126(2) -0.219(2) -0.0114(7) 0.079(5) Uani 0.44(3) 1 d D U P B 2
H8D H 0.190455 -0.167159 -0.010683 0.118 Uiso 0.44(3) 1 calc R U P B 2
H8E H 0.168852 -0.265311 -0.017844 0.118 Uiso 0.44(3) 1 calc R U P B 2
H8F H 0.054556 -0.235204 -0.048654 0.118 Uiso 0.44(3) 1 calc R U P B 2
C9X C -0.029(2) -0.2896(14) 0.0505(18) 0.099(6) Uani 0.44(3) 1 d D U P B 2
H9D H -0.103626 -0.300472 0.015969 0.148 Uiso 0.44(3) 1 calc R U P B 2
H9E H 0.013954 -0.335217 0.037177 0.148 Uiso 0.44(3) 1 calc R U P B 2
H9F H -0.061030 -0.287790 0.093883 0.148 Uiso 0.44(3) 1 calc R U P B 2
C10X C -0.003(3) -0.1357(16) 0.063(2) 0.066(5) Uani 0.44(3) 1 d D U P B 2
H10D H 0.060581 -0.081491 0.067788 0.099 Uiso 0.44(3) 1 calc R U P B 2
H10E H -0.066971 -0.152063 0.022403 0.099 Uiso 0.44(3) 1 calc R U P B 2
H10F H -0.049251 -0.129486 0.102900 0.099 Uiso 0.44(3) 1 calc R U P B 2
C11 C 0.6288(6) 0.2859(4) 0.7939(3) 0.0553(13) Uani 1 1 d . . . . .
H11A H 0.541831 0.264395 0.765447 0.066 Uiso 1 1 calc R U . . .
H11B H 0.624711 0.333195 0.833932 0.066 Uiso 1 1 calc R U . . .
C12 C 0.7230(6) 0.2759(3) 0.6846(3) 0.0509(12) Uani 1 1 d . . . . .
C13 C 0.7305(6) 0.3193(4) 0.7544(3) 0.0546(13) Uani 1 1 d . . . . .
C14 C 0.8323(7) 0.3937(4) 0.7847(3) 0.0674(17) Uani 1 1 d . . . . .
H14 H 0.835467 0.423643 0.831180 0.081 Uiso 1 1 calc R U . . .
C15 C 0.9284(8) 0.4254(5) 0.7500(4) 0.078(2) Uani 1 1 d . . . . .
C16 C 0.9191(6) 0.3810(4) 0.6815(3) 0.0625(15) Uani 1 1 d . . . . .
H16 H 0.984203 0.401326 0.656565 0.075 Uiso 1 1 calc R U . . .
C17 C 0.8176(6) 0.3075(3) 0.6482(3) 0.0523(13) Uani 1 1 d . . . . .
C18 C 1.0381(11) 0.5103(8) 0.7841(6) 0.126(4) Uani 1 1 d . . . . .
C19 C 1.0244(17) 0.5569(10) 0.8519(7) 0.191(8) Uani 1 1 d . . . . .
H19A H 1.028689 0.522272 0.881488 0.287 Uiso 1 1 calc R U . . .
H19B H 1.095560 0.609790 0.868671 0.287 Uiso 1 1 calc R U . . .
H19C H 0.939619 0.570085 0.851738 0.287 Uiso 1 1 calc R U . . .
C20 C 1.1732(12) 0.4911(9) 0.7675(9) 0.156(5) Uani 1 1 d . . . . .
H20A H 1.193423 0.454398 0.792444 0.234 Uiso 1 1 calc R U . . .
H20B H 1.243327 0.544612 0.780904 0.234 Uiso 1 1 calc R U . . .
H20C H 1.166587 0.462499 0.718857 0.234 Uiso 1 1 calc R U . . .
C21 C 1.0289(14) 0.5745(7) 0.7455(9) 0.148(5) Uani 1 1 d . . . . .
H21A H 1.089630 0.630163 0.770281 0.222 Uiso 1 1 calc R U . . .
H21B H 0.938990 0.579639 0.741868 0.222 Uiso 1 1 calc R U . . .
H21C H 1.052372 0.553950 0.700135 0.222 Uiso 1 1 calc R U . . .
C22 C 0.8114(6) 0.2655(4) 0.5713(3) 0.0519(12) Uani 1 1 d . . . . .
H22A H 0.900359 0.282235 0.558947 0.062 Uiso 1 1 calc R U . . .
H22B H 0.785846 0.203024 0.561066 0.062 Uiso 1 1 calc R U . . .
C23 C 0.5930(5) 0.2308(3) 0.4931(2) 0.0460(11) Uani 1 1 d . . . . .
C24 C 0.7156(5) 0.2885(3) 0.5273(3) 0.0475(11) Uani 1 1 d . . . . .
C25 C 0.7535(5) 0.3688(4) 0.5199(3) 0.0535(13) Uani 1 1 d . . . . .
H25 H 0.835986 0.406085 0.543188 0.064 Uiso 1 1 calc R U . . .
C26 C 0.6767(6) 0.3974(4) 0.4801(3) 0.0527(13) Uani 1 1 d . . . . .
C27 C 0.5547(5) 0.3393(4) 0.4478(3) 0.0517(12) Uani 1 1 d . . . . .
H27 H 0.498714 0.356392 0.420684 0.062 Uiso 1 1 calc R U . . .
C28 C 0.5123(5) 0.2591(3) 0.4532(2) 0.0465(11) Uani 1 1 d . . . . .
C29 C 0.7284(6) 0.4849(4) 0.4707(3) 0.0656(17) Uani 1 1 d D . . . .
C30 C 0.7705(7) 0.5552(4) 0.5409(4) 0.073(2) Uani 1 1 d D . . . .
H30A H 0.693518 0.557611 0.564312 0.110 Uiso 1 1 calc R U . . .
H30B H 0.808289 0.610240 0.534664 0.110 Uiso 1 1 calc R U . . .
H30C H 0.836055 0.541988 0.567904 0.110 Uiso 1 1 calc R U . . .
C31 C 0.8481(7) 0.4845(6) 0.4330(4) 0.087(2) Uani 1 1 d D . . . .
H31A H 0.885359 0.541107 0.429453 0.130 Uiso 1 1 calc R U . . .
H31B H 0.821033 0.442871 0.387593 0.130 Uiso 1 1 calc R U . . .
H31C H 0.914363 0.469227 0.457900 0.130 Uiso 1 1 calc R U . . .
C32 C 0.6266(8) 0.5078(5) 0.4304(4) 0.078(2) Uani 1 1 d D . . . .
H32A H 0.558351 0.520644 0.458002 0.117 Uiso 1 1 calc R U . . .
H32B H 0.586691 0.459719 0.389390 0.117 Uiso 1 1 calc R U . . .
H32C H 0.669295 0.557570 0.417750 0.117 Uiso 1 1 calc R U . . .
C33 C 0.3765(5) 0.2032(3) 0.4167(3) 0.0484(12) Uani 1 1 d . . . . .
H33A H 0.354418 0.152470 0.431763 0.058 Uiso 1 1 calc R U . . .
H33B H 0.311395 0.235158 0.430922 0.058 Uiso 1 1 calc R U . . .
C34 C 0.4214(6) 0.1107(3) 0.3053(3) 0.0494(12) Uani 1 1 d . . . . .
C35 C 0.3615(5) 0.1734(4) 0.3399(3) 0.0516(13) Uani 1 1 d . . . . .
C36 C 0.2895(7) 0.2081(4) 0.3035(3) 0.0625(16) Uani 1 1 d . . . . .
H36 H 0.249595 0.249929 0.327209 0.075 Uiso 1 1 calc R U . . .
C37 C 0.2742(9) 0.1826(5) 0.2320(3) 0.079(2) Uani 1 1 d . . . . .
C38 C 0.3366(7) 0.1241(4) 0.1998(3) 0.0675(17) Uani 1 1 d . . . . .
H38 H 0.329169 0.107832 0.151856 0.081 Uiso 1 1 calc R U . . .
C39 C 0.4117(6) 0.0864(4) 0.2337(3) 0.0559(14) Uani 1 1 d . . . . .
C40 C 0.1912(11) 0.2189(6) 0.1914(4) 0.115(3) Uani 1 1 d D U . . .
C41 C 0.0569(14) 0.2120(14) 0.2160(9) 0.122(5) Uani 0.566(14) 1 d D U P C 1
H41A H 0.069278 0.235300 0.265436 0.183 Uiso 0.566(14) 1 calc R U P C 1
H41B H 0.009748 0.244085 0.196570 0.183 Uiso 0.566(14) 1 calc R U P C 1
H41C H 0.005898 0.152174 0.201689 0.183 Uiso 0.566(14) 1 calc R U P C 1
C42 C 0.193(3) 0.1860(16) 0.1161(7) 0.147(6) Uani 0.566(14) 1 d D U P C 1
H42A H 0.283808 0.194012 0.106973 0.221 Uiso 0.566(14) 1 calc R U P C 1
H42B H 0.145790 0.125411 0.098724 0.221 Uiso 0.566(14) 1 calc R U P C 1
H42C H 0.149639 0.217322 0.093604 0.221 Uiso 0.566(14) 1 calc R U P C 1
C43 C 0.264(2) 0.3187(8) 0.2164(8) 0.114(5) Uani 0.566(14) 1 d D U P C 1
H43A H 0.265011 0.342206 0.265237 0.171 Uiso 0.566(14) 1 calc R U P C 1
H43B H 0.354667 0.327604 0.206305 0.171 Uiso 0.566(14) 1 calc R U P C 1
H43C H 0.217464 0.347352 0.192877 0.171 Uiso 0.566(14) 1 calc R U P C 1
C41X C 0.071(2) 0.1344(12) 0.1476(12) 0.120(6) Uani 0.434(14) 1 d D U P C 2
H41D H 0.023985 0.108892 0.178696 0.180 Uiso 0.434(14) 1 calc R U P C 2
H41E H 0.009807 0.151377 0.120945 0.180 Uiso 0.434(14) 1 calc R U P C 2
H41F H 0.107531 0.092830 0.117224 0.180 Uiso 0.434(14) 1 calc R U P C 2
C42X C 0.251(2) 0.2495(17) 0.1387(11) 0.122(6) Uani 0.434(14) 1 d D U P C 2
H42D H 0.189525 0.270910 0.116515 0.183 Uiso 0.434(14) 1 calc R U P C 2
H42E H 0.331844 0.295335 0.159223 0.183 Uiso 0.434(14) 1 calc R U P C 2
H42F H 0.272355 0.202668 0.105191 0.183 Uiso 0.434(14) 1 calc R U P C 2
C43X C 0.107(3) 0.2685(19) 0.2370(10) 0.127(6) Uani 0.434(14) 1 d D U P C 2
H43D H 0.074546 0.239276 0.269192 0.190 Uiso 0.434(14) 1 calc R U P C 2
H43E H 0.160481 0.326289 0.261881 0.190 Uiso 0.434(14) 1 calc R U P C 2
H43F H 0.031745 0.271064 0.208712 0.190 Uiso 0.434(14) 1 calc R U P C 2
C44 C 0.4751(6) 0.0215(4) 0.1951(3) 0.0567(14) Uani 1 1 d . . . . .
H44A H 0.559304 0.028334 0.222151 0.068 Uiso 1 1 calc R U . . .
H44B H 0.495727 0.033115 0.152695 0.068 Uiso 1 1 calc R U . . .
O5 O 0.6791(9) -0.0786(6) 0.1173(4) 0.137(3) Uani 1 1 d D U . . .
C45 C 0.5858(17) -0.1397(10) 0.0538(6) 0.178(5) Uani 1 1 d D U . . .
H45A H 0.629515 -0.180436 0.026753 0.213 Uiso 1 1 calc R U . . .
H45B H 0.505841 -0.172024 0.066462 0.213 Uiso 1 1 calc R U . . .
C46 C 0.5511(19) -0.0873(13) 0.0144(8) 0.202(5) Uani 1 1 d D U . . .
H46A H 0.478966 -0.063267 0.031233 0.242 Uiso 1 1 calc R U . . .
H46B H 0.526906 -0.119630 -0.034391 0.242 Uiso 1 1 calc R U . . .
C47 C 0.6968(18) -0.0109(12) 0.0308(7) 0.185(5) Uani 1 1 d D U . . .
H47A H 0.756737 -0.027748 -0.001945 0.223 Uiso 1 1 calc R U . . .
H47B H 0.683968 0.044237 0.030272 0.223 Uiso 1 1 calc R U . . .
C48 C 0.7467(12) -0.0075(8) 0.1002(6) 0.143(3) Uani 1 1 d D U . . .
H48A H 0.841302 -0.004476 0.102988 0.172 Uiso 1 1 calc R U . . .
H48B H 0.737250 0.044806 0.133421 0.172 Uiso 1 1 calc R U . . .
O6 O 0.3179(6) 0.1949(4) 0.6562(3) 0.1016(18) Uani 1 1 d D U . . .
C49X C 0.353(2) 0.2745(14) 0.6397(17) 0.125(5) Uani 0.407(11) 1 d D U P D 2
H49C H 0.374307 0.323957 0.681592 0.150 Uiso 0.407(11) 1 calc R U P D 2
H49D H 0.431197 0.277405 0.615797 0.150 Uiso 0.407(11) 1 calc R U P D 2
C50X C 0.240(3) 0.2756(18) 0.5964(19) 0.140(5) Uani 0.407(11) 1 d D U P D 2
H50C H 0.267312 0.285166 0.554181 0.167 Uiso 0.407(11) 1 calc R U P D 2
H50D H 0.201995 0.321520 0.620063 0.167 Uiso 0.407(11) 1 calc R U P D 2
C51X C 0.129(3) 0.1794(18) 0.5787(19) 0.138(5) Uani 0.407(11) 1 d D U P D 2
H51C H 0.044040 0.185267 0.593454 0.165 Uiso 0.407(11) 1 calc R U P D 2
H51D H 0.114688 0.147331 0.529788 0.165 Uiso 0.407(11) 1 calc R U P D 2
C52X C 0.192(2) 0.1384(13) 0.6180(16) 0.127(4) Uani 0.407(11) 1 d D U P D 2
H52C H 0.207134 0.086181 0.587190 0.153 Uiso 0.407(11) 1 calc R U P D 2
H52D H 0.133816 0.121628 0.649657 0.153 Uiso 0.407(11) 1 calc R U P D 2
C49 C 0.2346(16) 0.2430(14) 0.6933(8) 0.124(4) Uani 0.593(11) 1 d D U P D 1
H49A H 0.279067 0.304652 0.708416 0.149 Uiso 0.593(11) 1 calc R U P D 1
H49B H 0.213174 0.225695 0.733477 0.149 Uiso 0.593(11) 1 calc R U P D 1
C50 C 0.1133(15) 0.2226(17) 0.6448(10) 0.139(4) Uani 0.593(11) 1 d D U P D 1
H50A H 0.063956 0.265440 0.658833 0.167 Uiso 0.593(11) 1 calc R U P D 1
H50B H 0.055042 0.165405 0.638939 0.167 Uiso 0.593(11) 1 calc R U P D 1
C51 C 0.180(2) 0.227(2) 0.5746(10) 0.139(5) Uani 0.593(11) 1 d D U P D 1
H51A H 0.127608 0.180698 0.534254 0.167 Uiso 0.593(11) 1 calc R U P D 1
H51B H 0.187486 0.282149 0.567563 0.167 Uiso 0.593(11) 1 calc R U P D 1
C52 C 0.3109(17) 0.2150(15) 0.5889(8) 0.122(3) Uani 0.593(11) 1 d D U P D 1
H52A H 0.380295 0.267305 0.592569 0.147 Uiso 0.593(11) 1 calc R U P D 1
H52B H 0.324512 0.167613 0.551789 0.147 Uiso 0.593(11) 1 calc R U P D 1
O7 O 0.7650(18) 0.0699(10) 0.3394(11) 0.127(4) Uani 0.658(15) 1 d D U P A 1
C53 C 0.8710(14) 0.0745(13) 0.3885(9) 0.141(4) Uani 0.658(15) 1 d D U P A 1
H53A H 0.902740 0.023225 0.373460 0.169 Uiso 0.658(15) 1 calc R U P A 1
H53B H 0.840137 0.078130 0.432791 0.169 Uiso 0.658(15) 1 calc R U P A 1
C54 C 0.9793(14) 0.1525(13) 0.3946(10) 0.159(5) Uani 0.658(15) 1 d D U P A 1
H54A H 1.039409 0.139436 0.361076 0.191 Uiso 0.658(15) 1 calc R U P A 1
H54B H 1.030517 0.175768 0.440513 0.191 Uiso 0.658(15) 1 calc R U P A 1
C55 C 0.9014(18) 0.2227(11) 0.3794(10) 0.150(5) Uani 0.658(15) 1 d D U P A 1
H55A H 0.876008 0.257253 0.420870 0.180 Uiso 0.658(15) 1 calc R U P A 1
H55B H 0.954040 0.260256 0.356904 0.180 Uiso 0.658(15) 1 calc R U P A 1
C56 C 0.7865(18) 0.1585(11) 0.3330(11) 0.144(4) Uani 0.658(15) 1 d D U P A 1
H56A H 0.798801 0.155408 0.285892 0.173 Uiso 0.658(15) 1 calc R U P A 1
H56B H 0.706663 0.177520 0.342500 0.173 Uiso 0.658(15) 1 calc R U P A 1
O7X O 0.784(4) 0.0792(17) 0.339(2) 0.130(5) Uani 0.342(15) 1 d D U P A 2
C53X C 0.872(4) 0.130(2) 0.4035(16) 0.142(5) Uani 0.342(15) 1 d D U P A 2
H53C H 0.944913 0.104901 0.408443 0.171 Uiso 0.342(15) 1 calc R U P A 2
H53D H 0.821682 0.128869 0.441883 0.171 Uiso 0.342(15) 1 calc R U P A 2
C54X C 0.926(4) 0.220(2) 0.4049(18) 0.152(6) Uani 0.342(15) 1 d D U P A 2
H54C H 1.008249 0.228578 0.384836 0.182 Uiso 0.342(15) 1 calc R U P A 2
H54D H 0.940075 0.261127 0.451193 0.182 Uiso 0.342(15) 1 calc R U P A 2
C55X C 0.797(3) 0.2272(17) 0.3550(15) 0.140(5) Uani 0.342(15) 1 d D U P A 2
H55C H 0.719445 0.230264 0.378298 0.168 Uiso 0.342(15) 1 calc R U P A 2
H55D H 0.822405 0.275195 0.336780 0.168 Uiso 0.342(15) 1 calc R U P A 2
C56X C 0.780(4) 0.143(2) 0.3024(13) 0.137(5) Uani 0.342(15) 1 d D U P A 2
H56C H 0.850263 0.146215 0.273705 0.165 Uiso 0.342(15) 1 calc R U P A 2
H56D H 0.694007 0.125864 0.273235 0.165 Uiso 0.342(15) 1 calc R U P A 2
N1 N 0.6518(7) -0.2535(5) 0.1431(4) 0.093(2) Uani 1 1 d D . . . .
C57 C 0.6324(9) -0.3262(6) 0.1242(5) 0.095(3) Uani 1 1 d D . . . .
C58 C 0.6059(15) -0.4174(7) 0.1019(7) 0.127(4) Uani 1 1 d D . . . .
H58A H 0.626449 -0.436045 0.140348 0.191 Uiso 1 1 calc R U . . .
H58B H 0.660372 -0.434803 0.067043 0.191 Uiso 1 1 calc R U . . .
H58C H 0.512942 -0.443386 0.083158 0.191 Uiso 1 1 calc R U . . .
N2 N 0.8667(9) -0.0753(10) 0.2336(6) 0.090(4) Uani 0.668(13) 1 d D U P E 1
C59 C 0.9779(9) -0.0589(11) 0.2509(5) 0.086(4) Uani 0.668(13) 1 d D U P E 1
C60 C 1.1189(10) -0.0371(12) 0.2711(6) 0.102(5) Uani 0.668(13) 1 d D U P E 1
H60A H 1.147324 -0.089207 0.261116 0.154 Uiso 0.668(13) 1 calc R U P E 1
H60B H 1.139986 -0.006422 0.319741 0.154 Uiso 0.668(13) 1 calc R U P E 1
H60C H 1.164326 -0.001086 0.246163 0.154 Uiso 0.668(13) 1 calc R U P E 1
N2X N 0.8783(18) -0.125(2) 0.2341(12) 0.081(5) Uani 0.332(13) 1 d D U P E 2
C59X C 0.9803(19) -0.131(2) 0.2506(11) 0.085(5) Uani 0.332(13) 1 d D U P E 2
C60X C 1.107(2) -0.142(3) 0.2714(15) 0.109(9) Uani 0.332(13) 1 d D U P E 2
H60D H 1.174291 -0.087240 0.283044 0.164 Uiso 0.332(13) 1 calc R U P E 2
H60E H 1.130231 -0.183740 0.234306 0.164 Uiso 0.332(13) 1 calc R U P E 2
H60F H 1.101852 -0.161451 0.310993 0.164 Uiso 0.332(13) 1 calc R U P E 2
N3 N 0.5081(17) 0.5122(12) 0.2379(8) 0.189(6) Uani 1 1 d D . . . .
C61 C 0.4551(14) 0.5340(11) 0.2800(7) 0.137(5) Uani 1 1 d D . . . .
C62 C 0.3810(15) 0.5532(11) 0.3324(6) 0.146(6) Uani 1 1 d D . . . .
H62A H 0.423736 0.610278 0.363704 0.220 Uiso 1 1 calc R U . . .
H62B H 0.374371 0.511649 0.356655 0.220 Uiso 1 1 calc R U . . .
H62C H 0.292861 0.551031 0.313692 0.220 Uiso 1 1 calc R U . . .
N4 N 0.6652(12) 0.2100(7) 0.1493(5) 0.135(4) Uani 1 1 d D . . . .
C63 C 0.6426(11) 0.2493(7) 0.1971(5) 0.105(3) Uani 1 1 d D . . . .
C64 C 0.6088(15) 0.3015(8) 0.2561(7) 0.145(6) Uani 1 1 d D . . . .
H64A H 0.533602 0.268035 0.270452 0.217 Uiso 1 1 calc R U . . .
H64B H 0.585615 0.349131 0.246293 0.217 Uiso 1 1 calc R U . . .
H64C H 0.683760 0.323312 0.292263 0.217 Uiso 1 1 calc R U . . .

loop_
_atom_site_aniso_label
_atom_site_aniso_U_11
_atom_site_aniso_U_22
_atom_site_aniso_U_33
_atom_site_aniso_U_23
_atom_site_aniso_U_13
_atom_site_aniso_U_12
Co1 0.0488(6) 0.0513(7) 0.0361(5) 0.0175(4) -0.0128(4) 0.0068(4)
Li4 0.0479(10) 0.0528(10) 0.0352(8) 0.0181(7) -0.0113(6) 0.0074(7)
Li4X 0.0488(6) 0.0513(7) 0.0361(5) 0.0175(4) -0.0128(4) 0.0068(4)
Co1X 0.0479(10) 0.0528(10) 0.0352(8) 0.0181(7) -0.0113(6) 0.0074(7)
Br1 0.0518(4) 0.0706(4) 0.0517(3) 0.0225(3) -0.0119(2) 0.0102(3)
Li1 0.058(6) 0.091(8) 0.056(6) 0.014(6) 0.009(5) 0.008(6)
Li2 0.042(4) 0.062(5) 0.046(4) 0.022(4) -0.010(3) 0.011(4)
Li3 0.036(4) 0.070(5) 0.040(4) 0.023(4) -0.010(3) 0.014(4)
O8 0.0446(19) 0.057(2) 0.0391(17) 0.0155(15) -0.0111(14) 0.0087(15)
O1 0.0413(18) 0.067(2) 0.0380(17) 0.0149(16) -0.0106(14) 0.0100(16)
O2 0.050(2) 0.057(2) 0.0387(17) 0.0151(15) -0.0128(15) 0.0025(16)
O3 0.0496(19) 0.0493(19) 0.0377(16) 0.0174(14) -0.0119(14) 0.0087(15)
O4 0.056(2) 0.066(2) 0.0370(17) 0.0211(16) -0.0108(15) 0.0177(18)
C1 0.040(2) 0.069(3) 0.034(2) 0.014(2) -0.0079(19) 0.011(2)
C2 0.045(3) 0.067(3) 0.034(2) 0.019(2) -0.0067(19) 0.008(2)
C3 0.047(3) 0.065(3) 0.037(2) 0.020(2) -0.008(2) 0.011(2)
C4 0.048(3) 0.070(3) 0.035(2) 0.016(2) -0.011(2) 0.012(2)
C5 0.049(3) 0.063(3) 0.039(2) 0.014(2) -0.011(2) 0.009(2)
C6 0.045(3) 0.065(3) 0.037(2) 0.014(2) -0.006(2) 0.013(2)
C7 0.060(3) 0.076(3) 0.055(3) 0.016(3) -0.027(2) 0.011(2)
C8 0.095(10) 0.063(8) 0.052(5) 0.001(5) -0.045(5) 0.015(7)
C9 0.043(10) 0.094(7) 0.059(10) 0.023(6) -0.017(7) 0.025(8)
C10 0.059(6) 0.103(11) 0.083(9) 0.036(9) -0.043(6) -0.007(7)
C8X 0.083(11) 0.093(14) 0.038(5) -0.012(7) -0.035(5) 0.035(10)
C9X 0.081(10) 0.083(7) 0.098(14) 0.019(10) -0.055(9) -0.009(7)
C10X 0.042(13) 0.089(8) 0.056(11) 0.015(8) -0.017(7) 0.014(8)
C11 0.060(3) 0.058(3) 0.040(2) 0.011(2) -0.017(2) 0.012(3)
C12 0.057(3) 0.049(3) 0.042(2) 0.015(2) -0.016(2) 0.010(2)
C13 0.062(3) 0.058(3) 0.041(3) 0.017(2) -0.018(2) 0.014(3)
C14 0.071(4) 0.066(4) 0.049(3) 0.012(3) -0.023(3) 0.005(3)
C15 0.072(4) 0.080(4) 0.059(4) 0.020(3) -0.023(3) -0.008(3)
C16 0.056(3) 0.067(4) 0.054(3) 0.025(3) -0.019(3) -0.002(3)
C17 0.051(3) 0.052(3) 0.049(3) 0.018(2) -0.023(2) 0.009(2)
C18 0.094(6) 0.125(8) 0.092(6) -0.009(5) -0.016(5) -0.030(6)
C19 0.168(13) 0.164(12) 0.114(8) -0.044(8) -0.004(8) -0.070(10)
C20 0.082(6) 0.150(10) 0.170(12) 0.015(9) -0.049(6) -0.027(6)
C21 0.122(9) 0.089(7) 0.190(12) 0.017(7) 0.036(9) -0.016(6)
C22 0.045(3) 0.060(3) 0.047(3) 0.021(2) -0.013(2) 0.008(2)
C23 0.047(3) 0.053(3) 0.035(2) 0.017(2) -0.0082(19) 0.009(2)
C24 0.045(3) 0.053(3) 0.041(2) 0.020(2) -0.012(2) 0.007(2)
C25 0.044(3) 0.065(3) 0.048(3) 0.026(2) -0.013(2) 0.002(2)
C26 0.054(3) 0.056(3) 0.046(3) 0.028(2) -0.010(2) 0.002(2)
C27 0.045(3) 0.065(3) 0.047(3) 0.028(2) -0.011(2) 0.009(2)
C28 0.047(3) 0.052(3) 0.038(2) 0.016(2) -0.010(2) 0.010(2)
C29 0.061(4) 0.065(4) 0.066(4) 0.038(3) -0.017(3) -0.006(3)
C30 0.072(4) 0.056(3) 0.081(4) 0.034(3) -0.029(3) -0.006(3)
C31 0.065(4) 0.114(6) 0.085(5) 0.066(5) -0.006(4) -0.007(4)
C32 0.085(5) 0.071(4) 0.078(4) 0.048(4) -0.025(4) 0.001(3)
C33 0.046(3) 0.054(3) 0.043(2) 0.020(2) -0.012(2) 0.008(2)
C34 0.052(3) 0.054(3) 0.039(2) 0.021(2) -0.011(2) 0.005(2)
C35 0.048(3) 0.054(3) 0.047(3) 0.022(2) -0.019(2) 0.004(2)
C36 0.071(4) 0.062(3) 0.053(3) 0.021(3) -0.021(3) 0.019(3)
C37 0.107(6) 0.079(4) 0.052(3) 0.028(3) -0.029(4) 0.027(4)
C38 0.083(4) 0.072(4) 0.047(3) 0.027(3) -0.021(3) 0.016(3)
C39 0.056(3) 0.065(3) 0.043(3) 0.028(2) -0.017(2) 0.002(3)
C40 0.162(7) 0.120(6) 0.079(5) 0.042(4) -0.035(5) 0.066(6)
C41 0.129(8) 0.121(12) 0.112(10) 0.031(9) -0.060(7) 0.054(8)
C42 0.226(17) 0.162(13) 0.078(6) 0.045(7) -0.045(8) 0.103(14)
C43 0.173(13) 0.116(6) 0.090(9) 0.063(6) 0.005(9) 0.074(8)
C41X 0.127(13) 0.137(11) 0.108(13) 0.055(8) -0.034(10) 0.053(8)
C42X 0.155(14) 0.125(14) 0.099(11) 0.063(10) -0.047(8) 0.044(10)
C43X 0.138(15) 0.143(15) 0.119(12) 0.049(10) -0.042(9) 0.079(12)
C44 0.055(3) 0.075(4) 0.038(2) 0.026(3) -0.007(2) 0.006(3)
O5 0.190(8) 0.186(7) 0.092(4) 0.078(4) 0.075(4) 0.098(6)
C45 0.237(12) 0.236(10) 0.095(6) 0.078(6) 0.051(7) 0.092(8)
C46 0.253(12) 0.274(13) 0.123(8) 0.102(9) 0.038(7) 0.106(10)
C47 0.239(12) 0.266(12) 0.136(7) 0.134(8) 0.076(8) 0.125(9)
C48 0.163(8) 0.221(8) 0.129(6) 0.115(6) 0.087(5) 0.114(6)
O6 0.088(4) 0.125(5) 0.091(4) 0.018(3) -0.019(3) 0.056(3)
C49X 0.108(8) 0.148(8) 0.126(10) 0.048(8) -0.024(7) 0.056(7)
C50X 0.120(9) 0.169(10) 0.140(10) 0.055(8) -0.034(8) 0.063(8)
C51X 0.102(8) 0.179(11) 0.138(9) 0.052(9) -0.033(7) 0.059(7)
C52X 0.092(7) 0.157(8) 0.132(9) 0.040(7) -0.031(7) 0.052(6)
C49 0.093(7) 0.162(10) 0.122(6) 0.027(8) -0.007(5) 0.069(7)
C50 0.095(6) 0.179(10) 0.151(8) 0.046(9) -0.017(6) 0.067(7)
C51 0.112(9) 0.175(12) 0.143(8) 0.061(9) -0.029(7) 0.061(9)
C52 0.107(7) 0.161(9) 0.109(6) 0.045(6) -0.018(6) 0.060(7)
O7 0.063(6) 0.190(7) 0.081(5) 0.049(5) -0.022(4) -0.048(5)
C53 0.064(6) 0.210(9) 0.088(7) 0.044(7) -0.037(5) -0.055(7)
C54 0.082(6) 0.214(10) 0.105(8) 0.032(8) -0.027(6) -0.063(6)
C55 0.093(7) 0.197(8) 0.095(8) 0.036(7) 0.004(7) -0.061(6)
C56 0.091(6) 0.181(8) 0.107(8) 0.045(7) -0.013(6) -0.051(6)
O7X 0.068(9) 0.193(8) 0.086(7) 0.050(7) -0.023(7) -0.040(8)
C53X 0.083(8) 0.202(9) 0.088(7) 0.043(8) -0.024(7) -0.045(8)
C54X 0.097(9) 0.201(9) 0.093(9) 0.036(9) -0.012(8) -0.053(8)
C55X 0.103(10) 0.185(9) 0.085(9) 0.053(8) 0.003(8) -0.053(9)
C56X 0.091(9) 0.188(10) 0.087(8) 0.051(7) -0.012(7) -0.045(8)
N1 0.072(4) 0.101(5) 0.094(5) 0.009(4) 0.002(4) 0.027(4)
C57 0.079(5) 0.102(7) 0.094(6) 0.011(5) -0.007(4) 0.036(5)
C58 0.161(12) 0.105(8) 0.107(8) 0.018(6) -0.008(8) 0.045(8)
N2 0.047(3) 0.137(9) 0.063(5) 0.013(6) -0.002(3) 0.009(5)
C59 0.047(3) 0.144(10) 0.044(4) 0.018(6) -0.002(3) 0.004(5)
C60 0.047(4) 0.185(13) 0.047(5) 0.028(7) -0.012(4) -0.001(7)
N2X 0.052(6) 0.131(12) 0.059(7) 0.031(9) 0.000(6) 0.025(8)
C59X 0.052(6) 0.145(12) 0.054(8) 0.025(9) 0.000(6) 0.030(8)
C60X 0.067(11) 0.17(2) 0.078(14) 0.016(15) -0.006(10) 0.053(13)
N3 0.171(14) 0.266(19) 0.160(13) 0.087(13) 0.059(11) 0.083(13)
C61 0.130(10) 0.224(15) 0.125(10) 0.110(11) 0.043(8) 0.098(11)
C62 0.175(12) 0.243(15) 0.116(8) 0.126(10) 0.044(8) 0.140(12)
N4 0.144(9) 0.148(9) 0.098(7) 0.050(6) 0.030(6) -0.003(7)
C63 0.102(7) 0.108(7) 0.083(6) 0.033(6) 0.017(5) -0.017(5)
C64 0.160(12) 0.112(8) 0.119(9) 0.026(7) 0.039(9) -0.031(8)

loop_
_atom_type_symbol
_atom_type_description
_atom_type_scat_dispersion_real
_atom_type_scat_dispersion_imag
_atom_type_scat_source
C C 0.0033 0.0016 'International Tables Vol C Tables 4.2.6.8 and 6.1.1.4'
H H 0.0000 0.0000 'International Tables Vol C Tables 4.2.6.8 and 6.1.1.4'
Li Li -0.0003 0.0001 'International Tables Vol C Tables 4.2.6.8 and 6.1.1.4'
N N 0.0061 0.0033 'International Tables Vol C Tables 4.2.6.8 and 6.1.1.4'
O O 0.0106 0.0060 'International Tables Vol C Tables 4.2.6.8 and 6.1.1.4'
Co Co 0.3494 0.9721 'International Tables Vol C Tables 4.2.6.8 and 6.1.1.4'
Br Br -0.2901 2.4595 'International Tables Vol C Tables 4.2.6.8 and 6.1.1.4'

loop_
_geom_angle_atom_site_label_1
_geom_angle_atom_site_label_2
_geom_angle_atom_site_label_3
_geom_angle
_geom_angle_site_symmetry_1
_geom_angle_site_symmetry_3
_geom_angle_publ_flag
O2 Co1 O3 110.29(16) . . ?
O2 Co1 O8 90.91(16) . 2_656 ?
O3 Co1 O8 112.51(15) . 2_656 ?
O2 Co1 Br1 122.76(12) . . ?
O3 Co1 Br1 116.19(12) . . ?
O8 Co1 Br1 100.10(12) 2_656 . ?
O2 Co1 Li2 43.5(2) . . ?
O3 Co1 Li2 114.2(2) . . ?
O8 Co1 Li2 48.3(2) 2_656 . ?
Br1 Co1 Li2 128.21(19) . . ?
O2 Co1 Li4 117.12(13) . 2_656 ?
O3 Co1 Li4 125.68(12) . 2_656 ?
O8 Co1 Li4 45.01(12) 2_656 2_656 ?
Br1 Co1 Li4 55.31(4) . 2_656 ?
Li2 Co1 Li4 85.7(2) . 2_656 ?
O2 Co1 Li4 140.11(13) . . ?
O3 Co1 Li4 35.07(11) . . ?
O8 Co1 Li4 90.04(10) 2_656 . ?
Br1 Co1 Li4 96.23(5) . . ?
Li2 Co1 Li4 119.11(18) . . ?
Li4 Co1 Li4 90.68(5) 2_656 . ?
O4 Li4 O3 111.19(18) . . ?
O4 Li4 O8 92.90(17) . . ?
O3 Li4 O8 114.70(17) . . ?
O4 Li4 Br1 123.28(14) . 2_656 ?
O3 Li4 Br1 112.87(14) . 2_656 ?
O8 Li4 Br1 99.39(12) . 2_656 ?
O4 Li4 Li3 44.3(2) . . ?
O3 Li4 Li3 117.8(2) . . ?
O8 Li4 Li3 49.3(2) . . ?
Br1 Li4 Li3 128.1(2) 2_656 . ?
O4 Li4 Co1 119.33(14) . 2_656 ?
O3 Li4 Co1 124.75(12) . 2_656 ?
O8 Li4 Co1 45.35(11) . 2_656 ?
Br1 Li4 Co1 54.26(4) 2_656 2_656 ?
Li3 Li4 Co1 86.8(2) . 2_656 ?
O4 Li4 Co1 140.27(14) . . ?
O3 Li4 Co1 35.49(10) . . ?
O8 Li4 Co1 89.08(11) . . ?
Br1 Li4 Co1 95.36(5) 2_656 . ?
Li3 Li4 Co1 119.55(17) . . ?
Co1 Li4 Co1 89.32(5) 2_656 . ?
O2 Li4X O3 110.29(16) . . ?
O2 Li4X O8 90.91(16) . 2_656 ?
O3 Li4X O8 112.51(15) . 2_656 ?
O2 Li4X Br1 122.76(12) . . ?
O3 Li4X Br1 116.19(12) . . ?
O8 Li4X Br1 100.10(12) 2_656 . ?
O2 Li4X Li2 43.5(2) . . ?
O3 Li4X Li2 114.2(2) . . ?
O8 Li4X Li2 48.3(2) 2_656 . ?
Br1 Li4X Li2 128.21(19) . . ?
O2 Li4X Co1X 140.11(13) . . ?
O3 Li4X Co1X 35.07(11) . . ?
O8 Li4X Co1X 90.04(10) 2_656 . ?
Br1 Li4X Co1X 96.23(5) . . ?
Li2 Li4X Co1X 119.11(18) . . ?
O4 Co1X O3 111.19(18) . . ?
O4 Co1X O8 92.90(17) . . ?
O3 Co1X O8 114.70(17) . . ?
O4 Co1X Br1 123.28(14) . 2_656 ?
O3 Co1X Br1 112.87(14) . 2_656 ?
O8 Co1X Br1 99.39(12) . 2_656 ?
O4 Co1X Li3 44.3(2) . . ?
O3 Co1X Li3 117.8(2) . . ?
O8 Co1X Li3 49.3(2) . . ?
Br1 Co1X Li3 128.1(2) 2_656 . ?
O4 Co1X Li4X 140.27(14) . . ?
O3 Co1X Li4X 35.49(10) . . ?
O8 Co1X Li4X 89.08(11) . . ?
Br1 Co1X Li4X 95.36(5) 2_656 . ?
Li3 Co1X Li4X 119.55(17) . . ?
Co1 Br1 Li4 70.43(5) . 2_656 ?
O5 Li1 O1 114.4(7) . . ?
O5 Li1 N2 101.1(8) . . ?
O1 Li1 N2 120.3(7) . . ?
O5 Li1 N1 102.7(6) . . ?
O1 Li1 N1 109.1(6) . . ?
N2 Li1 N1 107.6(8) . . ?
O5 Li1 N2X 114.9(9) . . ?
O1 Li1 N2X 123.2(8) . . ?
N1 Li1 N2X 85.7(10) . . ?
O5 Li1 C1 93.0(6) . . ?
O1 Li1 C1 28.8(2) . . ?
N2 Li1 C1 147.7(7) . . ?
N1 Li1 C1 97.2(5) . . ?
N2X Li1 C1 150.7(8) . . ?
O5 Li1 Li3 109.2(6) . . ?
O1 Li1 Li3 33.8(3) . . ?
N2 Li1 Li3 90.7(6) . . ?
N1 Li1 Li3 139.2(6) . . ?
N2X Li1 Li3 102.7(8) . . ?
C1 Li1 Li3 57.1(3) . . ?
O5 Li1 Li2 145.6(7) . 2_656 ?
O1 Li1 Li2 31.2(3) . 2_656 ?
N2 Li1 Li2 101.5(6) . 2_656 ?
N1 Li1 Li2 94.8(5) . 2_656 ?
C1 Li1 Li2 55.1(3) . 2_656 ?
Li3 Li1 Li2 45.1(3) . 2_656 ?
O2 Li2 O1 120.9(5) . 2_656 ?
O2 Li2 O6 113.8(5) . . ?
O1 Li2 O6 116.6(5) 2_656 . ?
O2 Li2 O8 91.6(4) . 2_656 ?
O1 Li2 O8 100.9(4) 2_656 2_656 ?
O6 Li2 O8 107.3(4) . 2_656 ?
O2 Li2 Li3 123.3(5) . 2_656 ?
O1 Li2 Li3 50.3(3) 2_656 2_656 ?
O6 Li2 Li3 117.5(5) . 2_656 ?
O8 Li2 Li3 51.6(3) 2_656 2_656 ?
O2 Li2 Li4X 44.3(2) . . ?
O1 Li2 Li4X 127.7(4) 2_656 . ?
O6 Li2 Li4X 113.1(4) . . ?
O8 Li2 Li4X 48.2(2) 2_656 . ?
Li3 Li2 Li4X 92.8(4) 2_656 . ?
O2 Li2 Co1 44.3(2) . . ?
O1 Li2 Co1 127.7(4) 2_656 . ?
O6 Li2 Co1 113.1(4) . . ?
O8 Li2 Co1 48.2(2) 2_656 . ?
Li3 Li2 Co1 92.8(4) 2_656 . ?
O2 Li2 Li1 141.2(5) . 2_656 ?
O1 Li2 Li1 31.4(3) 2_656 2_656 ?
O6 Li2 Li1 85.3(5) . 2_656 ?
O8 Li2 Li1 115.5(4) 2_656 2_656 ?
Li3 Li2 Li1 66.2(4) 2_656 2_656 ?
Co1 Li2 Li1 157.4(4) . 2_656 ?
O4 Li3 O7 106.0(8) . . ?
O4 Li3 O1 122.8(4) . . ?
O7 Li3 O1 120.0(9) . . ?
O4 Li3 O8 94.5(4) . . ?
O7 Li3 O8 109.1(7) . . ?
O1 Li3 O8 100.2(5) . . ?
O4 Li3 O7X 105.3(12) . . ?
O1 Li3 O7X 119.6(14) . . ?
O8 Li3 O7X 110.8(11) . . ?
O4 Li3 Li2 127.3(5) . 2_656 ?
O7 Li3 Li2 122.1(7) . 2_656 ?
O1 Li3 Li2 49.2(3) . 2_656 ?
O8 Li3 Li2 52.1(3) . 2_656 ?
O4 Li3 Li4 46.0(2) . . ?
O7 Li3 Li4 109.5(9) . . ?
O1 Li3 Li4 128.9(4) . . ?
O8 Li3 Li4 49.2(2) . . ?
Li2 Li3 Li4 94.7(4) 2_656 . ?
O4 Li3 Co1X 46.0(2) . . ?
O1 Li3 Co1X 128.9(4) . . ?
O8 Li3 Co1X 49.2(2) . . ?
O7X Li3 Co1X 110.3(14) . . ?
Li2 Li3 Co1X 94.7(4) 2_656 . ?
O4 Li3 Li1 139.1(4) . . ?
O7 Li3 Li1 86.8(9) . . ?
O1 Li3 Li1 33.5(3) . . ?
O8 Li3 Li1 118.3(5) . . ?
O7X Li3 Li1 86.2(14) . . ?
Li2 Li3 Li1 68.7(4) 2_656 . ?
Li4 Li3 Li1 161.6(4) . . ?
Co1X Li3 Li1 161.6(4) . . ?
Co1X O8 Li3 81.5(3) . . ?
Li4 O8 Li3 81.5(3) . . ?
Li4 O8 Co1 89.64(16) . 2_656 ?
Li3 O8 Co1 137.6(3) . 2_656 ?
Li4 O8 Li2 138.0(3) . 2_656 ?
Li3 O8 Li2 76.3(4) . 2_656 ?
Co1 O8 Li2 83.5(3) 2_656 2_656 ?
C1 O1 Li2 117.8(4) . 2_656 ?
C1 O1 Li1 107.4(5) . . ?
Li2 O1 Li1 117.3(5) 2_656 . ?
C1 O1 Li3 119.4(4) . . ?
Li2 O1 Li3 80.5(4) 2_656 . ?
Li1 O1 Li3 112.7(5) . . ?
C12 O2 Li2 137.5(5) . . ?
C12 O2 Co1 130.1(4) . . ?
Li2 O2 Co1 92.2(3) . . ?
C12 O2 Li4X 130.1(4) . . ?
Li2 O2 Li4X 92.2(3) . . ?
C23 O3 Co1X 124.0(3) . . ?
C23 O3 Li4 124.0(3) . . ?
C23 O3 Co1 126.0(3) . . ?
Li4 O3 Co1 109.44(18) . . ?
C23 O3 Li4X 126.0(3) . . ?
Co1X O3 Li4X 109.44(18) . . ?
C34 O4 Li3 138.7(4) . . ?
C34 O4 Li4 130.2(4) . . ?
Li3 O4 Li4 89.7(3) . . ?
C34 O4 Co1X 130.2(4) . . ?
Li3 O4 Co1X 89.7(3) . . ?
O1 C1 C2 121.1(5) . . ?
O1 C1 C6 121.3(5) . . ?
C2 C1 C6 117.7(5) . . ?
O1 C1 Li1 43.8(3) . . ?
C2 C1 Li1 109.1(5) . . ?
C6 C1 Li1 113.5(5) . . ?
C3 C2 C1 119.8(5) . . ?
C3 C2 C44 116.7(5) . . ?
C1 C2 C44 123.5(5) . . ?
C4 C3 C2 123.0(5) . . ?
C4 C3 H3 118.5 . . ?
C2 C3 H3 118.5 . . ?
C3 C4 C5 116.4(5) . . ?
C3 C4 C7 123.1(5) . . ?
C5 C4 C7 120.5(5) . . ?
C4 C5 C6 123.5(5) . . ?
C4 C5 H5 118.3 . . ?
C6 C5 H5 118.3 . . ?
C5 C6 C1 119.6(5) . . ?
C5 C6 C11 117.5(5) . 2_656 ?
C1 C6 C11 122.8(5) . 2_656 ?
C8 C7 C9 111.2(12) . . ?
C8 C7 C4 112.8(8) . . ?
C9X C7 C4 117.0(10) . . ?
C9 C7 C4 109.7(13) . . ?
C9X C7 C10X 110.2(13) . . ?
C4 C7 C10X 114.0(16) . . ?
C8 C7 C10 109.0(9) . . ?
C9 C7 C10 106.0(10) . . ?
C4 C7 C10 107.8(7) . . ?
C9X C7 C8X 104.6(11) . . ?
C4 C7 C8X 102.7(9) . . ?
C10X C7 C8X 107.1(14) . . ?
C7 C8 H8A 109.5 . . ?
C7 C8 H8B 109.5 . . ?
H8A C8 H8B 109.5 . . ?
C7 C8 H8C 109.5 . . ?
H8A C8 H8C 109.5 . . ?
H8B C8 H8C 109.5 . . ?
C7 C9 H9A 109.5 . . ?
C7 C9 H9B 109.5 . . ?
H9A C9 H9B 109.5 . . ?
C7 C9 H9C 109.5 . . ?
H9A C9 H9C 109.5 . . ?
H9B C9 H9C 109.5 . . ?
C7 C10 H10A 109.5 . . ?
C7 C10 H10B 109.5 . . ?
H10A C10 H10B 109.5 . . ?
C7 C10 H10C 109.5 . . ?
H10A C10 H10C 109.5 . . ?
H10B C10 H10C 109.5 . . ?
C7 C8X H8D 109.5 . . ?
C7 C8X H8E 109.5 . . ?
H8D C8X H8E 109.5 . . ?
C7 C8X H8F 109.5 . . ?
H8D C8X H8F 109.5 . . ?
H8E C8X H8F 109.5 . . ?
C7 C9X H9D 109.5 . . ?
C7 C9X H9E 109.5 . . ?
H9D C9X H9E 109.5 . . ?
C7 C9X H9F 109.5 . . ?
H9D C9X H9F 109.5 . . ?
H9E C9X H9F 109.5 . . ?
C7 C10X H10D 109.5 . . ?
C7 C10X H10E 109.5 . . ?
H10D C10X H10E 109.5 . . ?
C7 C10X H10F 109.5 . . ?
H10D C10X H10F 109.5 . . ?
H10E C10X H10F 109.5 . . ?
C13 C11 C6 112.9(5) . 2_656 ?
C13 C11 H11A 109.0 . . ?
C6 C11 H11A 109.0 2_656 . ?
C13 C11 H11B 109.0 . . ?
C6 C11 H11B 109.0 2_656 . ?
H11A C11 H11B 107.8 . . ?
O2 C12 C17 121.8(5) . . ?
O2 C12 C13 118.7(5) . . ?
C17 C12 C13 119.5(5) . . ?
C14 C13 C12 118.8(6) . . ?
C14 C13 C11 121.4(5) . . ?
C12 C13 C11 119.8(5) . . ?
C15 C14 C13 122.9(6) . . ?
C15 C14 H14 118.6 . . ?
C13 C14 H14 118.6 . . ?
C14 C15 C16 117.1(6) . . ?
C14 C15 C18 122.1(8) . . ?
C16 C15 C18 120.7(8) . . ?
C15 C16 C17 122.4(7) . . ?
C15 C16 H16 118.8 . . ?
C17 C16 H16 118.8 . . ?
C12 C17 C16 119.3(5) . . ?
C12 C17 C22 122.0(5) . . ?
C16 C17 C22 118.7(6) . . ?
C19 C18 C21 101.9(14) . . ?
C19 C18 C15 115.1(10) . . ?
C21 C18 C15 109.3(9) . . ?
C19 C18 C20 120.5(12) . . ?
C21 C18 C20 102.0(12) . . ?
C15 C18 C20 106.6(10) . . ?
C18 C19 H19A 109.5 . . ?
C18 C19 H19B 109.5 . . ?
H19A C19 H19B 109.5 . . ?
C18 C19 H19C 109.5 . . ?
H19A C19 H19C 109.5 . . ?
H19B C19 H19C 109.5 . . ?
C18 C20 H20A 109.5 . . ?
C18 C20 H20B 109.5 . . ?
H20A C20 H20B 109.5 . . ?
C18 C20 H20C 109.5 . . ?
H20A C20 H20C 109.5 . . ?
H20B C20 H20C 109.5 . . ?
C18 C21 H21A 109.5 . . ?
C18 C21 H21B 109.5 . . ?
H21A C21 H21B 109.5 . . ?
C18 C21 H21C 109.5 . . ?
H21A C21 H21C 109.5 . . ?
H21B C21 H21C 109.5 . . ?
C24 C22 C17 114.5(5) . . ?
C24 C22 H22A 108.6 . . ?
C17 C22 H22A 108.6 . . ?
C24 C22 H22B 108.6 . . ?
C17 C22 H22B 108.6 . . ?
H22A C22 H22B 107.6 . . ?
O3 C23 C28 120.9(4) . . ?
O3 C23 C24 121.5(4) . . ?
C28 C23 C24 117.5(5) . . ?
C25 C24 C23 119.9(5) . . ?
C25 C24 C22 117.6(5) . . ?
C23 C24 C22 122.5(5) . . ?
C24 C25 C26 123.5(5) . . ?
C24 C25 H25 118.2 . . ?
C26 C25 H25 118.2 . . ?
C25 C26 C27 115.3(5) . . ?
C25 C26 C29 120.8(5) . . ?
C27 C26 C29 123.9(5) . . ?
C28 C27 C26 123.6(5) . . ?
C28 C27 H27 118.2 . . ?
C26 C27 H27 118.2 . . ?
C27 C28 C23 120.1(5) . . ?
C27 C28 C33 118.2(4) . . ?
C23 C28 C33 121.6(5) . . ?
C32 C29 C31 108.2(6) . . ?
C32 C29 C26 113.0(5) . . ?
C31 C29 C26 108.9(6) . . ?
C32 C29 C30 107.8(6) . . ?
C31 C29 C30 109.1(6) . . ?
C26 C29 C30 109.8(5) . . ?
C29 C30 H30A 109.5 . . ?
C29 C30 H30B 109.5 . . ?
H30A C30 H30B 109.5 . . ?
C29 C30 H30C 109.5 . . ?
H30A C30 H30C 109.5 . . ?
H30B C30 H30C 109.5 . . ?
C29 C31 H31A 109.5 . . ?
C29 C31 H31B 109.5 . . ?
H31A C31 H31B 109.5 . . ?
C29 C31 H31C 109.5 . . ?
H31A C31 H31C 109.5 . . ?
H31B C31 H31C 109.5 . . ?
C29 C32 H32A 109.5 . . ?
C29 C32 H32B 109.5 . . ?
H32A C32 H32B 109.5 . . ?
C29 C32 H32C 109.5 . . ?
H32A C32 H32C 109.5 . . ?
H32B C32 H32C 109.5 . . ?
C35 C33 C28 115.9(5) . . ?
C35 C33 H33A 108.3 . . ?
C28 C33 H33A 108.3 . . ?
C35 C33 H33B 108.3 . . ?
C28 C33 H33B 108.3 . . ?
H33A C33 H33B 107.4 . . ?
O4 C34 C35 121.3(5) . . ?
O4 C34 C39 119.2(5) . . ?
C35 C34 C39 119.5(5) . . ?
C36 C35 C34 120.0(5) . . ?
C36 C35 C33 119.9(6) . . ?
C34 C35 C33 120.1(4) . . ?
C35 C36 C37 121.6(7) . . ?
C35 C36 H36 119.2 . . ?
C37 C36 H36 119.2 . . ?
C38 C37 C36 117.4(6) . . ?
C38 C37 C40 120.8(6) . . ?
C36 C37 C40 121.8(8) . . ?
C37 C38 C39 123.9(6) . . ?
C37 C38 H38 118.1 . . ?
C39 C38 H38 118.1 . . ?
C38 C39 C34 117.6(6) . . ?
C38 C39 C44 121.0(5) . . ?
C34 C39 C44 121.4(5) . . ?
C42 C40 C41 117.4(12) . . ?
C42X C40 C37 116.9(12) . . ?
C42 C40 C37 113.2(10) . . ?
C41 C40 C37 109.0(9) . . ?
C42X C40 C43X 120.4(14) . . ?
C37 C40 C43X 111.2(10) . . ?
C42 C40 C43 107.3(12) . . ?
C41 C40 C43 105.0(12) . . ?
C37 C40 C43 103.8(8) . . ?
C42X C40 C41X 103.1(13) . . ?
C37 C40 C41X 103.1(9) . . ?
C43X C40 C41X 97.8(15) . . ?
C40 C41 H41A 109.5 . . ?
C40 C41 H41B 109.5 . . ?
H41A C41 H41B 109.5 . . ?
C40 C41 H41C 109.5 . . ?
H41A C41 H41C 109.5 . . ?
H41B C41 H41C 109.5 . . ?
C40 C42 H42A 109.5 . . ?
C40 C42 H42B 109.5 . . ?
H42A C42 H42B 109.5 . . ?
C40 C42 H42C 109.5 . . ?
H42A C42 H42C 109.5 . . ?
H42B C42 H42C 109.5 . . ?
C40 C43 H43A 109.5 . . ?
C40 C43 H43B 109.5 . . ?
H43A C43 H43B 109.5 . . ?
C40 C43 H43C 109.5 . . ?
H43A C43 H43C 109.5 . . ?
H43B C43 H43C 109.5 . . ?
C40 C41X H41D 109.5 . . ?
C40 C41X H41E 109.5 . . ?
H41D C41X H41E 109.5 . . ?
C40 C41X H41F 109.5 . . ?
H41D C41X H41F 109.5 . . ?
H41E C41X H41F 109.5 . . ?
C40 C42X H42D 109.5 . . ?
C40 C42X H42E 109.5 . . ?
H42D C42X H42E 109.5 . . ?
C40 C42X H42F 109.5 . . ?
H42D C42X H42F 109.5 . . ?
H42E C42X H42F 109.5 . . ?
C40 C43X H43D 109.5 . . ?
C40 C43X H43E 109.5 . . ?
H43D C43X H43E 109.5 . . ?
C40 C43X H43F 109.5 . . ?
H43D C43X H43F 109.5 . . ?
H43E C43X H43F 109.5 . . ?
C39 C44 C2 114.8(5) . . ?
C39 C44 H44A 108.6 . . ?
C2 C44 H44A 108.6 . . ?
C39 C44 H44B 108.6 . . ?
C2 C44 H44B 108.6 . . ?
H44A C44 H44B 107.6 . . ?
C48 O5 C45 106.9(8) . . ?
C48 O5 Li1 139.3(9) . . ?
C45 O5 Li1 113.5(8) . . ?
C46 C45 O5 107.0(11) . . ?
C46 C45 H45A 110.3 . . ?
O5 C45 H45A 110.3 . . ?
C46 C45 H45B 110.3 . . ?
O5 C45 H45B 110.3 . . ?
H45A C45 H45B 108.6 . . ?
C45 C46 C47 99.4(11) . . ?
C45 C46 H46A 111.9 . . ?
C47 C46 H46A 111.9 . . ?
C45 C46 H46B 111.9 . . ?
C47 C46 H46B 111.9 . . ?
H46A C46 H46B 109.6 . . ?
C48 C47 C46 101.0(9) . . ?
C48 C47 H47A 111.6 . . ?
C46 C47 H47A 111.6 . . ?
C48 C47 H47B 111.6 . . ?
C46 C47 H47B 111.6 . . ?
H47A C47 H47B 109.4 . . ?
O5 C48 C47 112.4(11) . . ?
O5 C48 H48A 109.1 . . ?
C47 C48 H48A 109.1 . . ?
O5 C48 H48B 109.1 . . ?
C47 C48 H48B 109.1 . . ?
H48A C48 H48B 107.8 . . ?
C52X O6 C49X 111.7(11) . . ?
C49 O6 C52 101.8(10) . . ?
C49 O6 Li2 137.9(8) . . ?
C52X O6 Li2 121.8(10) . . ?
C49X O6 Li2 116.0(10) . . ?
C52 O6 Li2 116.3(7) . . ?
C50X C49X O6 107.5(12) . . ?
C50X C49X H49C 110.2 . . ?
O6 C49X H49C 110.2 . . ?
C50X C49X H49D 110.2 . . ?
O6 C49X H49D 110.2 . . ?
H49C C49X H49D 108.5 . . ?
C49X C50X C51X 106.6(12) . . ?
C49X C50X H50C 110.4 . . ?
C51X C50X H50C 110.4 . . ?
C49X C50X H50D 110.4 . . ?
C51X C50X H50D 110.4 . . ?
H50C C50X H50D 108.6 . . ?
C52X C51X C50X 102.3(11) . . ?
C52X C51X H51C 111.3 . . ?
C50X C51X H51C 111.3 . . ?
C52X C51X H51D 111.3 . . ?
C50X C51X H51D 111.3 . . ?
H51C C51X H51D 109.2 . . ?
C51X C52X O6 111.3(13) . . ?
C51X C52X H52C 109.4 . . ?
O6 C52X H52C 109.4 . . ?
C51X C52X H52D 109.4 . . ?
O6 C52X H52D 109.4 . . ?
H52C C52X H52D 108.0 . . ?
O6 C49 C50 105.5(11) . . ?
O6 C49 H49A 110.6 . . ?
C50 C49 H49A 110.6 . . ?
O6 C49 H49B 110.6 . . ?
C50 C49 H49B 110.6 . . ?
H49A C49 H49B 108.8 . . ?
C49 C50 C51 100.0(12) . . ?
C49 C50 H50A 111.8 . . ?
C51 C50 H50A 111.8 . . ?
C49 C50 H50B 111.8 . . ?
C51 C50 H50B 111.8 . . ?
H50A C50 H50B 109.5 . . ?
C52 C51 C50 103.1(10) . . ?
C52 C51 H51A 111.1 . . ?
C50 C51 H51A 111.1 . . ?
C52 C51 H51B 111.1 . . ?
C50 C51 H51B 111.1 . . ?
H51A C51 H51B 109.1 . . ?
C51 C52 O6 108.0(11) . . ?
C51 C52 H52A 110.1 . . ?
O6 C52 H52A 110.1 . . ?
C51 C52 H52B 110.1 . . ?
O6 C52 H52B 110.1 . . ?
H52A C52 H52B 108.4 . . ?
C53 O7 C56 107.0(11) . . ?
C53 O7 Li3 128.2(12) . . ?
C56 O7 Li3 117.3(12) . . ?
O7 C53 C54 107.5(11) . . ?
O7 C53 H53A 110.2 . . ?
C54 C53 H53A 110.2 . . ?
O7 C53 H53B 110.2 . . ?
C54 C53 H53B 110.2 . . ?
H53A C53 H53B 108.5 . . ?
C53 C54 C55 104.8(11) . . ?
C53 C54 H54A 110.8 . . ?
C55 C54 H54A 110.8 . . ?
C53 C54 H54B 110.8 . . ?
C55 C54 H54B 110.8 . . ?
H54A C54 H54B 108.9 . . ?
C56 C55 C54 96.8(11) . . ?
C56 C55 H55A 112.4 . . ?
C54 C55 H55A 112.4 . . ?
C56 C55 H55B 112.4 . . ?
C54 C55 H55B 112.4 . . ?
H55A C55 H55B 110.0 . . ?
C55 C56 O7 113.7(12) . . ?
C55 C56 H56A 108.8 . . ?
O7 C56 H56A 108.8 . . ?
C55 C56 H56B 108.8 . . ?
O7 C56 H56B 108.8 . . ?
H56A C56 H56B 107.7 . . ?
C53X O7X C56X 104.3(14) . . ?
C53X O7X Li3 130(3) . . ?
C56X O7X Li3 105(2) . . ?
O7X C53X C54X 110.2(14) . . ?
O7X C53X H53C 109.6 . . ?
C54X C53X H53C 109.6 . . ?
O7X C53X H53D 109.6 . . ?
C54X C53X H53D 109.6 . . ?
H53C C53X H53D 108.1 . . ?
C53X C54X C55X 98.6(14) . . ?
C53X C54X H54C 112.1 . . ?
C55X C54X H54C 112.1 . . ?
C53X C54X H54D 112.1 . . ?
C55X C54X H54D 112.1 . . ?
H54C C54X H54D 109.7 . . ?
C56X C55X C54X 95.7(14) . . ?
C56X C55X H55C 112.6 . . ?
C54X C55X H55C 112.6 . . ?
C56X C55X H55D 112.6 . . ?
C54X C55X H55D 112.6 . . ?
H55C C55X H55D 110.1 . . ?
C55X C56X O7X 107.4(17) . . ?
C55X C56X H56C 110.2 . . ?
O7X C56X H56C 110.2 . . ?
C55X C56X H56D 110.2 . . ?
O7X C56X H56D 110.2 . . ?
H56C C56X H56D 108.5 . . ?
C57 N1 Li1 170.9(9) . . ?
N1 C57 C58 178.4(13) . . ?
C57 C58 H58A 109.5 . . ?
C57 C58 H58B 109.5 . . ?
H58A C58 H58B 109.5 . . ?
C57 C58 H58C 109.5 . . ?
H58A C58 H58C 109.5 . . ?
H58B C58 H58C 109.5 . . ?
C59 N2 Li1 168.8(14) . . ?
N2 C59 C60 178.4(16) . . ?
C59 C60 H60A 109.5 . . ?
C59 C60 H60B 109.5 . . ?
H60A C60 H60B 109.5 . . ?
C59 C60 H60C 109.5 . . ?
H60A C60 H60C 109.5 . . ?
H60B C60 H60C 109.5 . . ?
C59X N2X Li1 174(2) . . ?
N2X C59X C60X 178(4) . . ?
C59X C60X H60D 109.5 . . ?
C59X C60X H60E 109.5 . . ?
H60D C60X H60E 109.5 . . ?
C59X C60X H60F 109.5 . . ?
H60D C60X H60F 109.5 . . ?
H60E C60X H60F 109.5 . . ?
N3 C61 C62 174(2) . . ?
C61 C62 H62A 109.5 . . ?
C61 C62 H62B 109.5 . . ?
H62A C62 H62B 109.5 . . ?
C61 C62 H62C 109.5 . . ?
H62A C62 H62C 109.5 . . ?
H62B C62 H62C 109.5 . . ?
N4 C63 C64 176.5(16) . . ?
C63 C64 H64A 109.5 . . ?
C63 C64 H64B 109.5 . . ?
H64A C64 H64B 109.5 . . ?
C63 C64 H64C 109.5 . . ?
H64A C64 H64C 109.5 . . ?
H64B C64 H64C 109.5 . . ?

loop_
_geom_bond_atom_site_label_1
_geom_bond_atom_site_label_2
_geom_bond_distance
_geom_bond_site_symmetry_2
_geom_bond_publ_flag
Co1 O2 1.906(4) . ?
Co1 O3 1.937(3) . ?
Co1 O8 2.044(4) 2_656 ?
Co1 Br1 2.4755(13) . ?
Co1 Li2 2.725(10) . ?
Co1 Li4 2.874(2) 2_656 ?
Co1 Li4 3.1468(17) . ?
Li4 O4 1.910(4) . ?
Li4 O3 1.917(4) . ?
Li4 O8 2.033(4) . ?
Li4 Br1 2.5078(18) 2_656 ?
Li4 Li3 2.655(9) . ?
Li4X O2 1.906(4) . ?
Li4X O3 1.937(3) . ?
Li4X O8 2.044(4) 2_656 ?
Li4X Br1 2.4755(13) . ?
Li4X Li2 2.725(10) . ?
Li4X Co1X 3.1468(17) . ?
Co1X O4 1.910(4) . ?
Co1X O3 1.917(4) . ?
Co1X O8 2.033(4) . ?
Co1X Br1 2.5078(18) 2_656 ?
Co1X Li3 2.655(9) . ?
Li1 O5 1.943(15) . ?
Li1 O1 1.948(12) . ?
Li1 N2 1.978(15) . ?
Li1 N1 2.085(15) . ?
Li1 N2X 2.23(2) . ?
Li1 C1 2.687(13) . ?
Li1 Li3 3.260(15) . ?
Li1 Li2 3.318(15) 2_656 ?
Li2 O2 1.876(10) . ?
Li2 O1 1.936(10) 2_656 ?
Li2 O6 1.962(10) . ?
Li2 O8 2.048(10) 2_656 ?
Li2 Li3 2.523(13) 2_656 ?
Li3 O4 1.856(10) . ?
Li3 O7 1.890(17) . ?
Li3 O1 1.968(10) . ?
Li3 O8 2.034(9) . ?
Li3 O7X 2.11(4) . ?
O1 C1 1.356(6) . ?
O2 C12 1.332(6) . ?
O3 C23 1.335(6) . ?
O4 C34 1.325(6) . ?
C1 C2 1.414(8) . ?
C1 C6 1.423(8) . ?
C2 C3 1.410(7) . ?
C2 C44 1.524(8) . ?
C3 C4 1.385(8) . ?
C3 H3 0.9500 . ?
C4 C5 1.388(8) . ?
C4 C7 1.538(7) . ?
C5 C6 1.399(7) . ?
C5 H5 0.9500 . ?
C6 C11 1.538(8) 2_656 ?
C7 C8 1.518(10) . ?
C7 C9X 1.528(15) . ?
C7 C9 1.536(12) . ?
C7 C10X 1.538(14) . ?
C7 C10 1.568(10) . ?
C7 C8X 1.578(13) . ?
C8 H8A 0.9800 . ?
C8 H8B 0.9800 . ?
C8 H8C 0.9800 . ?
C9 H9A 0.9800 . ?
C9 H9B 0.9800 . ?
C9 H9C 0.9800 . ?
C10 H10A 0.9800 . ?
C10 H10B 0.9800 . ?
C10 H10C 0.9800 . ?
C8X H8D 0.9800 . ?
C8X H8E 0.9800 . ?
C8X H8F 0.9800 . ?
C9X H9D 0.9800 . ?
C9X H9E 0.9800 . ?
C9X H9F 0.9800 . ?
C10X H10D 0.9800 . ?
C10X H10E 0.9800 . ?
C10X H10F 0.9800 . ?
C11 C13 1.502(9) . ?
C11 H11A 0.9900 . ?
C11 H11B 0.9900 . ?
C12 C17 1.397(9) . ?
C12 C13 1.415(8) . ?
C13 C14 1.400(8) . ?
C14 C15 1.382(11) . ?
C14 H14 0.9500 . ?
C15 C16 1.395(10) . ?
C15 C18 1.562(11) . ?
C16 C17 1.399(8) . ?
C16 H16 0.9500 . ?
C17 C22 1.545(8) . ?
C18 C19 1.443(18) . ?
C18 C21 1.56(2) . ?
C18 C20 1.58(2) . ?
C19 H19A 0.9800 . ?
C19 H19B 0.9800 . ?
C19 H19C 0.9800 . ?
C20 H20A 0.9800 . ?
C20 H20B 0.9800 . ?
C20 H20C 0.9800 . ?
C21 H21A 0.9800 . ?
C21 H21B 0.9800 . ?
C21 H21C 0.9800 . ?
C22 C24 1.528(7) . ?
C22 H22A 0.9900 . ?
C22 H22B 0.9900 . ?
C23 C28 1.422(7) . ?
C23 C24 1.423(7) . ?
C24 C25 1.392(8) . ?
C25 C26 1.397(7) . ?
C25 H25 0.9500 . ?
C26 C27 1.411(7) . ?
C26 C29 1.540(8) . ?
C27 C28 1.378(8) . ?
C27 H27 0.9500 . ?
C28 C33 1.529(7) . ?
C29 C32 1.524(8) . ?
C29 C31 1.534(10) . ?
C29 C30 1.556(9) . ?
C30 H30A 0.9800 . ?
C30 H30B 0.9800 . ?
C30 H30C 0.9800 . ?
C31 H31A 0.9800 . ?
C31 H31B 0.9800 . ?
C31 H31C 0.9800 . ?
C32 H32A 0.9800 . ?
C32 H32B 0.9800 . ?
C32 H32C 0.9800 . ?
C33 C35 1.519(7) . ?
C33 H33A 0.9900 . ?
C33 H33B 0.9900 . ?
C34 C35 1.419(9) . ?
C34 C39 1.421(7) . ?
C35 C36 1.392(7) . ?
C36 C37 1.416(9) . ?
C36 H36 0.9500 . ?
C37 C38 1.371(11) . ?
C37 C40 1.539(10) . ?
C38 C39 1.419(8) . ?
C38 H38 0.9500 . ?
C39 C44 1.497(10) . ?
C40 C42X 1.468(19) . ?
C40 C42 1.511(14) . ?
C40 C41 1.533(13) . ?
C40 C43X 1.561(16) . ?
C40 C43 1.604(12) . ?
C40 C41X 1.654(16) . ?
C41 H41A 0.9800 . ?
C41 H41B 0.9800 . ?
C41 H41C 0.9800 . ?
C42 H42A 0.9800 . ?
C42 H42B 0.9800 . ?
C42 H42C 0.9800 . ?
C43 H43A 0.9800 . ?
C43 H43B 0.9800 . ?
C43 H43C 0.9800 . ?
C41X H41D 0.9800 . ?
C41X H41E 0.9800 . ?
C41X H41F 0.9800 . ?
C42X H42D 0.9800 . ?
C42X H42E 0.9800 . ?
C42X H42F 0.9800 . ?
C43X H43D 0.9800 . ?
C43X H43E 0.9800 . ?
C43X H43F 0.9800 . ?
C44 H44A 0.9900 . ?
C44 H44B 0.9900 . ?
O5 C48 1.408(11) . ?
O5 C45 1.535(13) . ?
C45 C46 1.476(14) . ?
C45 H45A 0.9900 . ?
C45 H45B 0.9900 . ?
C46 C47 1.70(2) . ?
C46 H46A 0.9900 . ?
C46 H46B 0.9900 . ?
C47 C48 1.495(13) . ?
C47 H47A 0.9900 . ?
C47 H47B 0.9900 . ?
C48 H48A 0.9900 . ?
C48 H48B 0.9900 . ?
O6 C49 1.457(12) . ?
O6 C52X 1.461(14) . ?
O6 C49X 1.471(14) . ?
O6 C52 1.547(13) . ?
C49X C50X 1.466(16) . ?
C49X H49C 0.9900 . ?
C49X H49D 0.9900 . ?
C50X C51X 1.70(2) . ?
C50X H50C 0.9900 . ?
C50X H50D 0.9900 . ?
C51X C52X 1.458(16) . ?
C51X H51C 0.9900 . ?
C51X H51D 0.9900 . ?
C52X H52C 0.9900 . ?
C52X H52D 0.9900 . ?
C49 C50 1.491(15) . ?
C49 H49A 0.9900 . ?
C49 H49B 0.9900 . ?
C50 C51 1.68(2) . ?
C50 H50A 0.9900 . ?
C50 H50B 0.9900 . ?
C51 C52 1.476(15) . ?
C51 H51A 0.9900 . ?
C51 H51B 0.9900 . ?
C52 H52A 0.9900 . ?
C52 H52B 0.9900 . ?
O7 C53 1.448(13) . ?
O7 C56 1.525(14) . ?
C53 C54 1.500(14) . ?
C53 H53A 0.9900 . ?
C53 H53B 0.9900 . ?
C54 C55 1.71(2) . ?
C54 H54A 0.9900 . ?
C54 H54B 0.9900 . ?
C55 C56 1.486(14) . ?
C55 H55A 0.9900 . ?
C55 H55B 0.9900 . ?
C56 H56A 0.9900 . ?
C56 H56B 0.9900 . ?
O7X C53X 1.483(15) . ?
O7X C56X 1.515(15) . ?
C53X C54X 1.504(16) . ?
C53X H53C 0.9900 . ?
C53X H53D 0.9900 . ?
C54X C55X 1.71(2) . ?
C54X H54C 0.9900 . ?
C54X H54D 0.9900 . ?
C55X C56X 1.494(17) . ?
C55X H55C 0.9900 . ?
C55X H55D 0.9900 . ?
C56X H56C 0.9900 . ?
C56X H56D 0.9900 . ?
N1 C57 1.151(10) . ?
C57 C58 1.442(13) . ?
C58 H58A 0.9800 . ?
C58 H58B 0.9800 . ?
C58 H58C 0.9800 . ?
N2 C59 1.153(12) . ?
C59 C60 1.453(12) . ?
C60 H60A 0.9800 . ?
C60 H60B 0.9800 . ?
C60 H60C 0.9800 . ?
N2X C59X 1.158(16) . ?
C59X C60X 1.456(17) . ?
C60X H60D 0.9800 . ?
C60X H60E 0.9800 . ?
C60X H60F 0.9800 . ?
N3 C61 1.095(14) . ?
C61 C62 1.394(15) . ?
C62 H62A 0.9800 . ?
C62 H62B 0.9800 . ?
C62 H62C 0.9800 . ?
N4 C63 1.106(12) . ?
C63 C64 1.417(14) . ?
C64 H64A 0.9800 . ?
C64 H64B 0.9800 . ?
C64 H64C 0.9800 . ?

loop_
_geom_torsion_atom_site_label_1
_geom_torsion_atom_site_label_2
_geom_torsion_atom_site_label_3
_geom_torsion_atom_site_label_4
_geom_torsion
_geom_torsion_site_symmetry_1
_geom_torsion_site_symmetry_2
_geom_torsion_site_symmetry_3
_geom_torsion_site_symmetry_4
_geom_torsion_publ_flag
O1 Li2 O2 C12 -62.3(9) 2_656 . . . ?
O6 Li2 O2 C12 84.3(7) . . . . ?
O8 Li2 O2 C12 -166.0(5) 2_656 . . . ?
Li3 Li2 O2 C12 -122.5(7) 2_656 . . . ?
Li4X Li2 O2 C12 -176.3(7) . . . . ?
Co1 Li2 O2 C12 -176.3(7) . . . . ?
Li1 Li2 O2 C12 -29.7(11) 2_656 . . . ?
O1 Li2 O2 Co1 114.0(5) 2_656 . . . ?
O6 Li2 O2 Co1 -99.4(5) . . . . ?
O8 Li2 O2 Co1 10.3(3) 2_656 . . . ?
Li3 Li2 O2 Co1 53.8(5) 2_656 . . . ?
Li1 Li2 O2 Co1 146.6(7) 2_656 . . . ?
O1 Li2 O2 Li4X 114.0(5) 2_656 . . . ?
O6 Li2 O2 Li4X -99.4(5) . . . . ?
O8 Li2 O2 Li4X 10.3(3) 2_656 . . . ?
Li3 Li2 O2 Li4X 53.8(5) 2_656 . . . ?
Li1 Li2 O2 Li4X 146.6(7) 2_656 . . . ?
O7 Li3 O4 C34 91.7(10) . . . . ?
O1 Li3 O4 C34 -51.7(9) . . . . ?
O8 Li3 O4 C34 -157.0(6) . . . . ?
O7X Li3 O4 C34 90.0(14) . . . . ?
Li2 Li3 O4 C34 -112.6(7) 2_656 . . . ?
Li4 Li3 O4 C34 -166.4(7) . . . . ?
Co1X Li3 O4 C34 -166.4(7) . . . . ?
Li1 Li3 O4 C34 -12.3(11) . . . . ?
O7 Li3 O4 Li4 -102.0(8) . . . . ?
O1 Li3 O4 Li4 114.6(5) . . . . ?
O8 Li3 O4 Li4 9.4(3) . . . . ?
Li2 Li3 O4 Li4 53.8(5) 2_656 . . . ?
Li1 Li3 O4 Li4 154.1(7) . . . . ?
O1 Li3 O4 Co1X 114.6(5) . . . . ?
O8 Li3 O4 Co1X 9.4(3) . . . . ?
O7X Li3 O4 Co1X -103.6(12) . . . . ?
Li2 Li3 O4 Co1X 53.8(5) 2_656 . . . ?
Li1 Li3 O4 Co1X 154.1(7) . . . . ?
Li2 O1 C1 C2 139.1(5) 2_656 . . . ?
Li1 O1 C1 C2 -85.6(7) . . . . ?
Li3 O1 C1 C2 44.3(7) . . . . ?
Li2 O1 C1 C6 -42.8(7) 2_656 . . . ?
Li1 O1 C1 C6 92.4(7) . . . . ?
Li3 O1 C1 C6 -137.7(5) . . . . ?
Li2 O1 C1 Li1 -135.3(7) 2_656 . . . ?
Li3 O1 C1 Li1 129.9(7) . . . . ?
O1 C1 C2 C3 178.5(5) . . . . ?
C6 C1 C2 C3 0.4(8) . . . . ?
Li1 C1 C2 C3 131.6(5) . . . . ?
O1 C1 C2 C44 -1.0(8) . . . . ?
C6 C1 C2 C44 -179.1(5) . . . . ?
Li1 C1 C2 C44 -47.9(7) . . . . ?
C1 C2 C3 C4 -0.8(9) . . . . ?
C44 C2 C3 C4 178.8(5) . . . . ?
C2 C3 C4 C5 0.5(9) . . . . ?
C2 C3 C4 C7 -177.3(6) . . . . ?
C3 C4 C5 C6 0.0(9) . . . . ?
C7 C4 C5 C6 177.9(6) . . . . ?
C4 C5 C6 C1 -0.4(9) . . . . ?
C4 C5 C6 C11 -178.7(5) . . . 2_656 ?
O1 C1 C6 C5 -177.9(5) . . . . ?
C2 C1 C6 C5 0.2(8) . . . . ?
Li1 C1 C6 C5 -129.0(5) . . . . ?
O1 C1 C6 C11 0.3(8) . . . 2_656 ?
C2 C1 C6 C11 178.4(5) . . . 2_656 ?
Li1 C1 C6 C11 49.3(7) . . . 2_656 ?
C3 C4 C7 C8 104.1(11) . . . . ?
C5 C4 C7 C8 -73.7(11) . . . . ?
C3 C4 C7 C9X -166.7(17) . . . . ?
C5 C4 C7 C9X 15.6(18) . . . . ?
C3 C4 C7 C9 -20.4(13) . . . . ?
C5 C4 C7 C9 161.8(11) . . . . ?
C3 C4 C7 C10X -36.0(16) . . . . ?
C5 C4 C7 C10X 146.3(15) . . . . ?
C3 C4 C7 C10 -135.5(12) . . . . ?
C5 C4 C7 C10 46.8(13) . . . . ?
C3 C4 C7 C8X 79.5(14) . . . . ?
C5 C4 C7 C8X -98.2(13) . . . . ?
Li2 O2 C12 C17 -166.5(5) . . . . ?
Co1 O2 C12 C17 18.3(7) . . . . ?
Li4X O2 C12 C17 18.3(7) . . . . ?
Li2 O2 C12 C13 13.1(9) . . . . ?
Co1 O2 C12 C13 -162.0(4) . . . . ?
Li4X O2 C12 C13 -162.0(4) . . . . ?
O2 C12 C13 C14 -178.8(5) . . . . ?
C17 C12 C13 C14 0.9(8) . . . . ?
O2 C12 C13 C11 0.0(8) . . . . ?
C17 C12 C13 C11 179.7(5) . . . . ?
C6 C11 C13 C14 -98.7(7) 2_656 . . . ?
C6 C11 C13 C12 82.5(6) 2_656 . . . ?
C12 C13 C14 C15 -2.0(10) . . . . ?
C11 C13 C14 C15 179.1(7) . . . . ?
C13 C14 C15 C16 1.4(11) . . . . ?
C13 C14 C15 C18 177.7(9) . . . . ?
C14 C15 C16 C17 0.3(11) . . . . ?
C18 C15 C16 C17 -176.0(9) . . . . ?
O2 C12 C17 C16 -179.6(5) . . . . ?
C13 C12 C17 C16 0.8(8) . . . . ?
O2 C12 C17 C22 2.4(8) . . . . ?
C13 C12 C17 C22 -177.3(5) . . . . ?
C15 C16 C17 C12 -1.4(10) . . . . ?
C15 C16 C17 C22 176.7(6) . . . . ?
C14 C15 C18 C19 -5.7(19) . . . . ?
C16 C15 C18 C19 170.5(14) . . . . ?
C14 C15 C18 C21 -119.7(10) . . . . ?
C16 C15 C18 C21 56.5(14) . . . . ?
C14 C15 C18 C20 130.8(11) . . . . ?
C16 C15 C18 C20 -53.1(14) . . . . ?
C12 C17 C22 C24 79.9(7) . . . . ?
C16 C17 C22 C24 -98.2(6) . . . . ?
Co1X O3 C23 C28 36.8(7) . . . . ?
Li4 O3 C23 C28 36.8(7) . . . . ?
Co1 O3 C23 C28 -152.4(4) . . . . ?
Li4X O3 C23 C28 -152.4(4) . . . . ?
Co1X O3 C23 C24 -141.9(4) . . . . ?
Li4 O3 C23 C24 -141.9(4) . . . . ?
Co1 O3 C23 C24 28.9(7) . . . . ?
Li4X O3 C23 C24 28.9(7) . . . . ?
O3 C23 C24 C25 177.6(5) . . . . ?
C28 C23 C24 C25 -1.2(8) . . . . ?
O3 C23 C24 C22 -0.8(8) . . . . ?
C28 C23 C24 C22 -179.6(5) . . . . ?
C17 C22 C24 C25 75.6(7) . . . . ?
C17 C22 C24 C23 -105.9(6) . . . . ?
C23 C24 C25 C26 0.2(9) . . . . ?
C22 C24 C25 C26 178.7(6) . . . . ?
C24 C25 C26 C27 0.8(9) . . . . ?
C24 C25 C26 C29 -176.2(6) . . . . ?
C25 C26 C27 C28 -0.9(9) . . . . ?
C29 C26 C27 C28 176.0(6) . . . . ?
C26 C27 C28 C23 -0.1(9) . . . . ?
C26 C27 C28 C33 178.7(6) . . . . ?
O3 C23 C28 C27 -177.6(5) . . . . ?
C24 C23 C28 C27 1.1(8) . . . . ?
O3 C23 C28 C33 3.6(8) . . . . ?
C24 C23 C28 C33 -177.6(5) . . . . ?
C25 C26 C29 C32 -175.4(6) . . . . ?
C27 C26 C29 C32 7.9(10) . . . . ?
C25 C26 C29 C31 64.4(7) . . . . ?
C27 C26 C29 C31 -112.4(7) . . . . ?
C25 C26 C29 C30 -55.0(8) . . . . ?
C27 C26 C29 C30 128.3(7) . . . . ?
C27 C28 C33 C35 67.7(7) . . . . ?
C23 C28 C33 C35 -113.5(6) . . . . ?
Li3 O4 C34 C35 -171.6(6) . . . . ?
Li4 O4 C34 C35 26.4(8) . . . . ?
Co1X O4 C34 C35 26.4(8) . . . . ?
Li3 O4 C34 C39 9.5(9) . . . . ?
Li4 O4 C34 C39 -152.5(4) . . . . ?
Co1X O4 C34 C39 -152.5(4) . . . . ?
O4 C34 C35 C36 -176.3(5) . . . . ?
C39 C34 C35 C36 2.6(8) . . . . ?
O4 C34 C35 C33 4.1(8) . . . . ?
C39 C34 C35 C33 -177.0(5) . . . . ?
C28 C33 C35 C36 -107.5(6) . . . . ?
C28 C33 C35 C34 72.1(7) . . . . ?
C34 C35 C36 C37 -0.2(10) . . . . ?
C33 C35 C36 C37 179.4(6) . . . . ?
C35 C36 C37 C38 -2.0(12) . . . . ?
C35 C36 C37 C40 178.1(7) . . . . ?
C36 C37 C38 C39 1.8(12) . . . . ?
C40 C37 C38 C39 -178.3(7) . . . . ?
C37 C38 C39 C34 0.5(11) . . . . ?
C37 C38 C39 C44 178.8(7) . . . . ?
O4 C34 C39 C38 176.2(5) . . . . ?
C35 C34 C39 C38 -2.7(8) . . . . ?
O4 C34 C39 C44 -2.1(8) . . . . ?
C35 C34 C39 C44 179.0(5) . . . . ?
C38 C37 C40 C42X -48.3(16) . . . . ?
C36 C37 C40 C42X 131.5(14) . . . . ?
C38 C37 C40 C42 -2.3(16) . . . . ?
C36 C37 C40 C42 177.5(13) . . . . ?
C38 C37 C40 C41 130.3(11) . . . . ?
C36 C37 C40 C41 -49.9(13) . . . . ?
C38 C37 C40 C43X 167.8(14) . . . . ?
C36 C37 C40 C43X -12.3(17) . . . . ?
C38 C37 C40 C43 -118.3(11) . . . . ?
C36 C37 C40 C43 61.6(13) . . . . ?
C38 C37 C40 C41X 63.9(15) . . . . ?
C36 C37 C40 C41X -116.2(13) . . . . ?
C38 C39 C44 C2 -92.5(7) . . . . ?
C34 C39 C44 C2 85.7(6) . . . . ?
C3 C2 C44 C39 66.3(6) . . . . ?
C1 C2 C44 C39 -114.2(6) . . . . ?
C48 O5 C45 C46 -28.7(15) . . . . ?
Li1 O5 C45 C46 156.1(11) . . . . ?
O5 C45 C46 C47 35.7(16) . . . . ?
C45 C46 C47 C48 -31.1(17) . . . . ?
C45 O5 C48 C47 5.8(15) . . . . ?
Li1 O5 C48 C47 179.0(11) . . . . ?
C46 C47 C48 O5 15.5(16) . . . . ?
C52X O6 C49X C50X 8(3) . . . . ?
Li2 O6 C49X C50X 153(2) . . . . ?
O6 C49X C50X C51X -6(4) . . . . ?
C49X C50X C51X C52X 3(4) . . . . ?
C50X C51X C52X O6 2(4) . . . . ?
C49X O6 C52X C51X -6(4) . . . . ?
Li2 O6 C52X C51X -149(2) . . . . ?
C52 O6 C49 C50 47.2(19) . . . . ?
Li2 O6 C49 C50 -157.9(13) . . . . ?
O6 C49 C50 C51 -42(2) . . . . ?
C49 C50 C51 C52 21(3) . . . . ?
C50 C51 C52 O6 6(3) . . . . ?
C49 O6 C52 C51 -32(2) . . . . ?
Li2 O6 C52 C51 166.5(16) . . . . ?
O4 Li3 O7 C53 120(2) . . . . ?
O1 Li3 O7 C53 -96(2) . . . . ?
O8 Li3 O7 C53 19(2) . . . . ?
Li2 Li3 O7 C53 -38(3) 2_656 . . . ?
Li4 Li3 O7 C53 71(2) . . . . ?
Li1 Li3 O7 C53 -100(2) . . . . ?
O4 Li3 O7 C56 -25.7(19) . . . . ?
O1 Li3 O7 C56 118.9(16) . . . . ?
O8 Li3 O7 C56 -126.4(16) . . . . ?
Li2 Li3 O7 C56 177.0(14) 2_656 . . . ?
Li4 Li3 O7 C56 -74.0(18) . . . . ?
Li1 Li3 O7 C56 114.8(17) . . . . ?
C56 O7 C53 C54 -19(3) . . . . ?
Li3 O7 C53 C54 -167.2(18) . . . . ?
O7 C53 C54 C55 31(2) . . . . ?
C53 C54 C55 C56 -30(2) . . . . ?
C54 C55 C56 O7 20(2) . . . . ?
C53 O7 C56 C55 -3(3) . . . . ?
Li3 O7 C56 C55 149.6(17) . . . . ?
C56X O7X C53X C54X -4(5) . . . . ?
Li3 O7X C53X C54X -128(3) . . . . ?
O7X C53X C54X C55X 30(4) . . . . ?
C53X C54X C55X C56X -44(3) . . . . ?
C54X C55X C56X O7X 45(3) . . . . ?
C53X O7X C56X C55X -30(4) . . . . ?
Li3 O7X C56X C55X 110(2) . . . . ?
